data_4337126
loop_
_publ_author_name
'Abhayawardhana, Pramuditha L.'
'Marzilli, Patricia A.'
'Fronczek, Frank R.'
'Marzilli, Luigi G.'

_publ_section_title
;
 Complexes Possessing Rare &quot;Tertiary&quot; Sulfonamide
 Nitrogen-to-Metal Bonds of Normal Length: fac-[Re(CO)3(N(SO2R)dien)]PF6
 Complexes with Hydrophilic Sulfonamide Ligands.
;
_journal_issue 2
_journal_name_full 'Inorganic chemistry'
_journal_page_first 1144
_journal_page_last 1155
_journal_paper_doi 10.1021/ic4026987
_journal_volume 53
_journal_year 2014
_chemical_formula_moiety 'C14 H19 N3 O5 Re S, P F6'
_chemical_formula_sum 'C14 H19 F6 N3 O5 P Re S'
_chemical_formula_weight 672.55
_chemical_name_systematic
; 
 ? 
;
_space_group_IT_number 14
_symmetry_cell_setting monoclinic
_symmetry_space_group_name_Hall '-P 2ybc'
_symmetry_space_group_name_H-M 'P 1 21/c 1'
_atom_sites_solution_hydrogens geom
_atom_sites_solution_primary direct
_atom_sites_solution_secondary difmap
_audit_creation_method SHELXL-97
_cell_angle_alpha 90
_cell_angle_beta 95.831(3)
_cell_angle_gamma 90
_cell_formula_units_Z 8
_cell_length_a 26.0233(14)
_cell_length_b 13.0607(7)
_cell_length_c 12.2147(7)
_cell_measurement_reflns_used 9198
_cell_measurement_temperature 100.0(5)
_cell_measurement_theta_max 35.47
_cell_measurement_theta_min 2.29
_cell_volume 4130.1(4)
_computing_cell_refinement 'Bruker SAINT'
_computing_data_collection 'Bruker APEX2'
_computing_data_reduction 'Bruker SAINT'
_computing_molecular_graphics 'ORTEP-3 for Windows (Farrugia, 1997)'
_computing_publication_material 'SHELXL-97 (Sheldrick, 2008)'
_computing_structure_refinement 'SHELXL-97 (Sheldrick, 2008)'
_computing_structure_solution 'SHELXS-97 (Sheldrick, 2008)'
_diffrn_ambient_temperature 100.0(5)
_diffrn_measured_fraction_theta_full 0.999
_diffrn_measured_fraction_theta_max 0.993
_diffrn_measurement_device_type 'Bruker Kappa APEX-II DUO'
_diffrn_measurement_method '\f and \w scans'
_diffrn_radiation_monochromator 'TRIUMPH curved graphite'
_diffrn_radiation_source 'fine-focus sealed tube'
_diffrn_radiation_type MoK\a
_diffrn_radiation_wavelength 0.71073
_diffrn_reflns_av_R_equivalents 0.0333
_diffrn_reflns_av_sigmaI/netI 0.0445
_diffrn_reflns_limit_h_max 42
_diffrn_reflns_limit_h_min -42
_diffrn_reflns_limit_k_max 21
_diffrn_reflns_limit_k_min -13
_diffrn_reflns_limit_l_max 15
_diffrn_reflns_limit_l_min -19
_diffrn_reflns_number 51479
_diffrn_reflns_theta_full 25.00
_diffrn_reflns_theta_max 35.55
_diffrn_reflns_theta_min 1.57
_exptl_absorpt_coefficient_mu 6.149
_exptl_absorpt_correction_T_max 0.6390
_exptl_absorpt_correction_T_min 0.3583
_exptl_absorpt_correction_type multi-scan
_exptl_absorpt_process_details 'SADABS (Sheldrick, 2004)'
_exptl_crystal_colour colourless
_exptl_crystal_density_diffrn 2.163
_exptl_crystal_density_method 'not measured'
_exptl_crystal_description plate
_exptl_crystal_F_000 2592
_exptl_crystal_size_max 0.21
_exptl_crystal_size_mid 0.15
_exptl_crystal_size_min 0.08
_refine_diff_density_max 1.943
_refine_diff_density_min -1.176
_refine_diff_density_rms 0.168
_refine_ls_extinction_method none
_refine_ls_goodness_of_fit_ref 1.006
_refine_ls_hydrogen_treatment mixed
_refine_ls_matrix_type full
_refine_ls_number_parameters 585
_refine_ls_number_reflns 18802
_refine_ls_number_restraints 28
_refine_ls_restrained_S_all 1.005
_refine_ls_R_factor_all 0.0441
_refine_ls_R_factor_gt 0.0291
_refine_ls_shift/su_max 0.002
_refine_ls_shift/su_mean 0.000
_refine_ls_structure_factor_coef Fsqd
_refine_ls_weighting_details 'calc w=1/[\s^2^(Fo^2^)+(0.0189P)^2^+1.6204P] where P=(Fo^2^+2Fc^2^)/3'
_refine_ls_weighting_scheme calc
_refine_ls_wR_factor_gt 0.0516
_refine_ls_wR_factor_ref 0.0554
_reflns_number_gt 15169
_reflns_number_total 18802
_reflns_threshold_expression I>2\s(I)
_cod_data_source_file ic4026987_si_002.cif
_cod_data_source_block Pram51
_cod_depositor_comments
;
The following automatic conversions were performed:

'_symmetry_cell_setting' value 'Monoclinic' changed to 'monoclinic'
according to
/usr/data/users/saulius/automatic-downloads/current/ACS/lib/dictionaries/cif_core.dic
dictionary named 'cif_core.dic' version 2.4.2 from 2011-04-26.

Automatic conversion script
Id: cif_fix_values 2281 2013-09-26 08:29:07Z andrius 
;
_cod_original_sg_symbol_Hall '-P 2ybc '
_cod_original_sg_symbol_H-M 'P 21/c  '
_cod_database_code 4337126

loop_
_symmetry_equiv_pos_as_xyz
'x, y, z'
'-x, y+1/2, -z+1/2'
'-x, -y, -z'
'x, -y-1/2, z-1/2'

loop_
_atom_site_label
_atom_site_type_symbol
_atom_site_fract_x
_atom_site_fract_y
_atom_site_fract_z
_atom_site_U_iso_or_equiv
_atom_site_adp_type
_atom_site_occupancy
_atom_site_symmetry_multiplicity
_atom_site_calc_flag
_atom_site_refinement_flags
Re1 Re 0.378467(3) 0.339591(7) 0.177131(7) 0.01125(2) Uani 1 1 d .
S1 S 0.30852(2) 0.55332(4) 0.18417(5) 0.01271(10) Uani 1 1 d .
O1 O 0.26877(7) 0.26508(13) 0.10141(17) 0.0229(4) Uani 1 1 d .
O2 O 0.41218(7) 0.11663(13) 0.21389(17) 0.0243(4) Uani 1 1 d .
O3 O 0.34526(8) 0.32840(14) 0.41068(16) 0.0246(4) Uani 1 1 d .
O4 O 0.27195(6) 0.50277(12) 0.10659(14) 0.0159(3) Uani 1 1 d .
O5 O 0.30785(7) 0.53697(13) 0.29961(14) 0.0174(3) Uani 1 1 d .
N1 N 0.45779(8) 0.39696(15) 0.22644(17) 0.0147(4) Uani 1 1 d D
H11N H 0.4644(11) 0.372(2) 0.2906(15) 0.018 Uiso 1 1 d D
H12N H 0.4795(9) 0.367(2) 0.187(2) 0.018 Uiso 1 1 d D
N2 N 0.36942(7) 0.51103(14) 0.15232(15) 0.0119(3) Uani 1 1 d .
N3 N 0.39743(8) 0.35920(15) 0.00555(17) 0.0146(4) Uani 1 1 d D
H31N H 0.4212(9) 0.3169(18) -0.011(2) 0.018 Uiso 1 1 d D
H32N H 0.3689(8) 0.343(2) -0.033(2) 0.018 Uiso 1 1 d D
C1 C 0.30999(9) 0.29430(17) 0.1287(2) 0.0156(4) Uani 1 1 d .
C2 C 0.39904(9) 0.19980(18) 0.1970(2) 0.0172(5) Uani 1 1 d .
C3 C 0.35863(9) 0.33545(18) 0.3240(2) 0.0168(4) Uani 1 1 d .
C4 C 0.46306(9) 0.51068(17) 0.2258(2) 0.0165(4) Uani 1 1 d .
H4A H 0.4776 0.5326 0.1577 0.020 Uiso 1 1 calc R
H4B H 0.4871 0.5326 0.2895 0.020 Uiso 1 1 calc R
C5 C 0.41092(8) 0.56066(17) 0.2317(2) 0.0148(4) Uani 1 1 d .
H5A H 0.4134 0.6343 0.2138 0.018 Uiso 1 1 calc R
H5B H 0.4011 0.5550 0.3077 0.018 Uiso 1 1 calc R
C6 C 0.37479(9) 0.53802(17) 0.03365(19) 0.0143(4) Uani 1 1 d .
H6A H 0.3878 0.6091 0.0299 0.017 Uiso 1 1 calc R
H6B H 0.3404 0.5351 -0.0089 0.017 Uiso 1 1 calc R
C7 C 0.41112(9) 0.46663(17) -0.0182(2) 0.0154(4) Uani 1 1 d .
H7A H 0.4083 0.4778 -0.0987 0.019 Uiso 1 1 calc R
H7B H 0.4472 0.4806 0.0120 0.019 Uiso 1 1 calc R
C8 C 0.30799(9) 0.68428(17) 0.1552(2) 0.0137(4) Uani 1 1 d .
C9 C 0.32623(9) 0.75341(18) 0.23738(19) 0.0149(4) Uani 1 1 d .
H9 H 0.3387 0.7299 0.3088 0.018 Uiso 1 1 calc R
C10 C 0.32576(10) 0.85682(18) 0.2128(2) 0.0176(5) Uani 1 1 d .
H10 H 0.3380 0.9044 0.2682 0.021 Uiso 1 1 calc R
C11 C 0.30764(9) 0.89278(18) 0.1082(2) 0.0170(5) Uani 1 1 d .
C12 C 0.29010(9) 0.82214(18) 0.0276(2) 0.0156(4) Uani 1 1 d .
H12 H 0.2780 0.8457 -0.0440 0.019 Uiso 1 1 calc R
C13 C 0.28994(9) 0.71809(18) 0.0499(2) 0.0155(4) Uani 1 1 d .
H13 H 0.2777 0.6706 -0.0056 0.019 Uiso 1 1 calc R
C14 C 0.30654(12) 1.00503(19) 0.0821(2) 0.0274(6) Uani 1 1 d .
H14A H 0.3016 1.0440 0.1488 0.041 Uiso 1 1 calc R
H14B H 0.2780 1.0194 0.0254 0.041 Uiso 1 1 calc R
H14C H 0.3393 1.0250 0.0552 0.041 Uiso 1 1 calc R
Re2 Re 0.174297(3) 1.130754(7) 0.328761(7) 0.01175(2) Uani 1 1 d .
S2 S 0.17284(2) 0.87933(4) 0.28076(5) 0.01279(10) Uani 1 1 d .
O6 O 0.17769(7) 1.12252(13) 0.07782(15) 0.0200(4) Uani 1 1 d .
O7 O 0.20195(8) 1.35720(14) 0.30761(18) 0.0282(4) Uani 1 1 d .
O8 O 0.29135(7) 1.09398(14) 0.35970(15) 0.0198(4) Uani 1 1 d .
O9 O 0.15797(7) 0.90959(13) 0.16929(13) 0.0184(3) Uani 1 1 d .
O10 O 0.22584(6) 0.87895(13) 0.32527(15) 0.0171(3) Uani 1 1 d .
N4 N 0.16692(8) 1.13238(16) 0.50836(17) 0.0156(4) Uani 1 1 d D
H41N H 0.1985(7) 1.137(2) 0.539(2) 0.019 Uiso 1 1 d D
H42N H 0.1521(10) 1.1869(16) 0.529(2) 0.019 Uiso 1 1 d D
N5 N 0.14307(7) 0.96856(14) 0.36025(15) 0.0118(3) Uani 1 1 d .
N6 N 0.08947(8) 1.14966(16) 0.30095(19) 0.0170(4) Uani 1 1 d D
H61N H 0.0740(11) 1.164(2) 0.3575(18) 0.020 Uiso 1 1 d D
H62N H 0.0822(11) 1.1971(17) 0.254(2) 0.020 Uiso 1 1 d D
C15 C 0.17678(9) 1.12311(17) 0.1727(2) 0.0146(4) Uani 1 1 d .
C16 C 0.19167(10) 1.27209(19) 0.3170(2) 0.0191(5) Uani 1 1 d .
C17 C 0.24709(9) 1.10496(17) 0.35023(19) 0.0143(4) Uani 1 1 d .
C18 C 0.14343(9) 1.03796(18) 0.54958(19) 0.0158(4) Uani 1 1 d .
H18A H 0.1054 1.0460 0.5451 0.019 Uiso 1 1 calc R
H18B H 0.1564 1.0268 0.6277 0.019 Uiso 1 1 calc R
C19 C 0.15669(9) 0.94662(17) 0.48201(18) 0.0136(4) Uani 1 1 d .
H19A H 0.1373 0.8859 0.5036 0.016 Uiso 1 1 calc R
H19B H 0.1941 0.9315 0.4962 0.016 Uiso 1 1 calc R
C20 C 0.08483(8) 0.96627(18) 0.3322(2) 0.0152(4) Uani 1 1 d .
H20A H 0.0747 0.9000 0.2972 0.018 Uiso 1 1 calc R
H20B H 0.0677 0.9721 0.4008 0.018 Uiso 1 1 calc R
C21 C 0.06690(9) 1.05228(19) 0.2556(2) 0.0178(5) Uani 1 1 d .
H21A H 0.0781 1.0396 0.1817 0.021 Uiso 1 1 calc R
H21B H 0.0287 1.0565 0.2484 0.021 Uiso 1 1 calc R
C22 C 0.14551(9) 0.75957(17) 0.30198(19) 0.0141(4) Uani 1 1 d .
C23 C 0.16321(9) 0.70061(18) 0.39326(19) 0.0156(4) Uani 1 1 d .
H23 H 0.1893 0.7262 0.4463 0.019 Uiso 1 1 calc R
C24 C 0.14220(9) 0.60374(18) 0.4056(2) 0.0167(4) Uani 1 1 d .
H24 H 0.1543 0.5629 0.4672 0.020 Uiso 1 1 calc R
C25 C 0.10369(9) 0.56611(18) 0.3289(2) 0.0153(4) Uani 1 1 d .
C26 C 0.08655(9) 0.62620(18) 0.2382(2) 0.0163(4) Uani 1 1 d .
H26 H 0.0603 0.6007 0.1855 0.020 Uiso 1 1 calc R
C27 C 0.10708(9) 0.72264(18) 0.22350(19) 0.0152(4) Uani 1 1 d .
H27 H 0.0953 0.7629 0.1612 0.018 Uiso 1 1 calc R
C28 C 0.07980(10) 0.46282(19) 0.3460(2) 0.0222(5) Uani 1 1 d .
H28A H 0.1048 0.4194 0.3897 0.033 Uiso 1 1 calc R
H28B H 0.0701 0.4306 0.2744 0.033 Uiso 1 1 calc R
H28C H 0.0490 0.4715 0.3849 0.033 Uiso 1 1 calc R
P1 P 0.00870(2) 0.26424(5) 0.03680(5) 0.01507(11) Uani 1 1 d .
F1 F 0.07123(6) 0.24803(13) 0.05084(14) 0.0283(4) Uani 1 1 d .
F2 F 0.00108(6) 0.14689(11) 0.06482(14) 0.0252(3) Uani 1 1 d .
F3 F 0.01127(6) 0.29297(13) 0.16423(13) 0.0292(4) Uani 1 1 d .
F4 F 0.01788(6) 0.38230(12) 0.00689(15) 0.0305(4) Uani 1 1 d .
F5 F 0.00769(6) 0.23633(13) -0.09102(13) 0.0271(4) Uani 1 1 d .
F6 F -0.05220(5) 0.28240(11) 0.02266(12) 0.0202(3) Uani 1 1 d .
P2 P 0.52939(2) 0.21447(5) 0.00648(5) 0.01515(11) Uani 1 1 d .
F7 F 0.54105(6) 0.09530(11) 0.00961(14) 0.0259(3) Uani 1 1 d .
F8 F 0.51145(6) 0.21023(11) 0.12811(12) 0.0234(3) Uani 1 1 d .
F9 F 0.58698(6) 0.23960(12) 0.05573(14) 0.0268(4) Uani 1 1 d .
F10 F 0.54531(7) 0.22283(14) -0.11582(13) 0.0314(4) Uani 1 1 d .
F11 F 0.47005(6) 0.19202(12) -0.04317(13) 0.0238(3) Uani 1 1 d .
F12 F 0.51583(6) 0.33630(11) 0.00407(14) 0.0243(3) Uani 1 1 d .

loop_
_atom_site_aniso_label
_atom_site_aniso_U_11
_atom_site_aniso_U_22
_atom_site_aniso_U_33
_atom_site_aniso_U_23
_atom_site_aniso_U_13
_atom_site_aniso_U_12
Re1 0.01094(4) 0.00960(4) 0.01300(4) 0.00067(3) 0.00028(3) -0.00013(3)
S1 0.0120(2) 0.0119(2) 0.0142(3) 0.0011(2) 0.00082(18) 0.00080(18)
O1 0.0142(8) 0.0181(8) 0.0359(11) 0.0014(8) -0.0006(7) -0.0015(6)
O2 0.0239(10) 0.0156(9) 0.0339(11) 0.0042(8) 0.0046(8) 0.0032(7)
O3 0.0357(11) 0.0198(9) 0.0198(9) 0.0076(8) 0.0099(8) 0.0087(8)
O4 0.0116(7) 0.0146(8) 0.0209(9) 0.0003(7) -0.0008(6) -0.0017(6)
O5 0.0198(8) 0.0175(8) 0.0157(8) 0.0033(7) 0.0057(6) 0.0038(6)
N1 0.0135(9) 0.0140(9) 0.0159(10) 0.0003(8) -0.0014(7) 0.0014(7)
N2 0.0113(8) 0.0133(8) 0.0108(8) 0.0005(7) -0.0002(6) 0.0011(6)
N3 0.0136(9) 0.0130(9) 0.0170(10) -0.0029(7) 0.0006(7) 0.0004(7)
C1 0.0168(10) 0.0098(10) 0.0207(12) -0.0003(9) 0.0031(8) 0.0004(8)
C2 0.0163(11) 0.0157(11) 0.0195(12) 0.0027(9) 0.0020(8) -0.0016(8)
C3 0.0183(11) 0.0121(10) 0.0200(12) 0.0042(9) 0.0021(9) 0.0033(8)
C4 0.0126(10) 0.0149(10) 0.0213(12) -0.0025(9) -0.0014(8) -0.0011(8)
C5 0.0133(10) 0.0145(10) 0.0157(11) -0.0034(9) -0.0021(8) -0.0001(8)
C6 0.0149(10) 0.0139(10) 0.0144(10) 0.0007(8) 0.0029(8) 0.0010(8)
C7 0.0182(11) 0.0143(10) 0.0143(10) -0.0007(9) 0.0038(8) -0.0013(8)
C8 0.0126(9) 0.0123(10) 0.0162(11) -0.0003(8) 0.0016(8) 0.0024(7)
C9 0.0165(10) 0.0153(10) 0.0128(10) 0.0005(9) 0.0008(8) 0.0037(8)
C10 0.0199(11) 0.0143(11) 0.0186(12) -0.0042(9) 0.0021(9) 0.0006(8)
C11 0.0170(11) 0.0136(10) 0.0211(12) 0.0007(9) 0.0045(9) 0.0004(8)
C12 0.0151(10) 0.0168(11) 0.0151(11) 0.0027(9) 0.0020(8) 0.0010(8)
C13 0.0147(10) 0.0147(10) 0.0168(11) -0.0005(9) -0.0001(8) -0.0015(8)
C14 0.0417(17) 0.0128(11) 0.0274(15) 0.0011(11) 0.0018(12) -0.0014(11)
Re2 0.01119(4) 0.01178(4) 0.01234(4) 0.00101(3) 0.00153(3) -0.00067(3)
S2 0.0131(2) 0.0135(2) 0.0118(2) 0.0007(2) 0.00148(18) -0.00089(18)
O6 0.0220(9) 0.0204(9) 0.0179(9) 0.0018(7) 0.0028(7) -0.0034(7)
O7 0.0344(11) 0.0157(9) 0.0360(12) 0.0005(8) 0.0104(9) -0.0023(8)
O8 0.0157(8) 0.0227(9) 0.0208(9) 0.0011(7) 0.0007(6) -0.0028(7)
O9 0.0264(9) 0.0189(8) 0.0099(8) 0.0020(7) 0.0023(6) -0.0014(7)
O10 0.0119(7) 0.0175(8) 0.0220(9) -0.0003(7) 0.0020(6) -0.0002(6)
N4 0.0153(9) 0.0164(9) 0.0153(9) -0.0014(8) 0.0021(7) -0.0016(7)
N5 0.0106(8) 0.0143(9) 0.0103(8) 0.0007(7) 0.0005(6) -0.0007(6)
N6 0.0129(9) 0.0175(10) 0.0206(11) 0.0052(8) 0.0022(7) 0.0031(7)
C15 0.0125(10) 0.0137(10) 0.0177(11) 0.0007(9) 0.0021(8) -0.0021(8)
C16 0.0174(11) 0.0191(11) 0.0215(12) 0.0009(10) 0.0047(9) 0.0002(9)
C17 0.0177(10) 0.0133(10) 0.0119(10) 0.0012(8) 0.0010(8) -0.0009(8)
C18 0.0165(10) 0.0180(11) 0.0130(10) -0.0005(9) 0.0018(8) -0.0012(8)
C19 0.0137(10) 0.0155(10) 0.0114(10) 0.0021(8) 0.0003(7) -0.0005(8)
C20 0.0092(9) 0.0192(11) 0.0171(11) 0.0009(9) 0.0010(8) -0.0010(8)
C21 0.0134(10) 0.0214(12) 0.0178(11) 0.0034(10) -0.0018(8) 0.0001(8)
C22 0.0153(10) 0.0139(10) 0.0130(10) -0.0010(8) 0.0013(8) -0.0009(8)
C23 0.0169(10) 0.0158(10) 0.0135(10) -0.0008(9) -0.0011(8) 0.0009(8)
C24 0.0190(11) 0.0162(10) 0.0147(11) 0.0026(9) 0.0007(8) 0.0018(8)
C25 0.0151(10) 0.0136(10) 0.0175(11) -0.0012(9) 0.0030(8) -0.0016(8)
C26 0.0165(10) 0.0175(11) 0.0143(11) -0.0035(9) -0.0008(8) -0.0023(8)
C27 0.0177(11) 0.0154(10) 0.0121(10) -0.0001(9) 0.0002(8) 0.0006(8)
C28 0.0225(12) 0.0167(11) 0.0272(14) 0.0030(10) 0.0017(10) -0.0036(9)
P1 0.0133(3) 0.0164(3) 0.0154(3) 0.0026(2) 0.0009(2) 0.0010(2)
F1 0.0126(7) 0.0334(9) 0.0388(10) 0.0047(8) 0.0017(6) 0.0019(6)
F2 0.0247(8) 0.0191(7) 0.0320(9) 0.0084(7) 0.0040(7) -0.0002(6)
F3 0.0267(8) 0.0423(10) 0.0171(8) -0.0076(7) -0.0048(6) 0.0044(7)
F4 0.0265(9) 0.0175(8) 0.0469(11) 0.0087(7) 0.0010(8) -0.0037(6)
F5 0.0275(8) 0.0386(9) 0.0162(7) 0.0006(7) 0.0073(6) 0.0068(7)
F6 0.0112(6) 0.0280(8) 0.0210(7) -0.0017(6) 0.0001(5) 0.0032(5)
P2 0.0133(3) 0.0154(3) 0.0164(3) 0.0022(2) -0.0003(2) -0.0004(2)
F7 0.0273(8) 0.0162(7) 0.0343(9) -0.0024(7) 0.0042(7) 0.0030(6)
F8 0.0299(8) 0.0238(8) 0.0170(7) 0.0019(6) 0.0057(6) -0.0002(6)
F9 0.0147(7) 0.0283(8) 0.0355(9) 0.0062(7) -0.0060(6) -0.0018(6)
F10 0.0312(9) 0.0444(10) 0.0196(8) 0.0071(8) 0.0081(7) 0.0029(8)
F11 0.0154(7) 0.0257(8) 0.0292(9) -0.0057(7) -0.0033(6) -0.0019(6)
F12 0.0207(8) 0.0162(7) 0.0351(9) 0.0079(7) -0.0021(6) -0.0009(6)

loop_
_atom_type_symbol
_atom_type_description
_atom_type_scat_dispersion_real
_atom_type_scat_dispersion_imag
_atom_type_scat_source
C C 0.0033 0.0016 'International Tables Vol C Tables 4.2.6.8 and 6.1.1.4'
H H 0.0000 0.0000 'International Tables Vol C Tables 4.2.6.8 and 6.1.1.4'
N N 0.0061 0.0033 'International Tables Vol C Tables 4.2.6.8 and 6.1.1.4'
O O 0.0106 0.0060 'International Tables Vol C Tables 4.2.6.8 and 6.1.1.4'
F F 0.0171 0.0103 'International Tables Vol C Tables 4.2.6.8 and 6.1.1.4'
P P 0.1023 0.0942 'International Tables Vol C Tables 4.2.6.8 and 6.1.1.4'
S S 0.1246 0.1234 'International Tables Vol C Tables 4.2.6.8 and 6.1.1.4'
Re Re -1.0185 7.2310 'International Tables Vol C Tables 4.2.6.8 and 6.1.1.4'

loop_
_geom_angle_atom_site_label_1
_geom_angle_atom_site_label_2
_geom_angle_atom_site_label_3
_geom_angle
C2 Re1 C1 89.08(10)
C2 Re1 C3 87.29(10)
C1 Re1 C3 87.10(10)
C2 Re1 N3 98.29(9)
C1 Re1 N3 91.92(9)
C3 Re1 N3 174.32(8)
C2 Re1 N1 92.70(9)
C1 Re1 N1 177.31(9)
C3 Re1 N1 94.99(9)
N3 Re1 N1 85.83(8)
C2 Re1 N2 169.68(9)
C1 Re1 N2 100.55(8)
C3 Re1 N2 96.81(8)
N3 Re1 N2 77.86(7)
N1 Re1 N2 77.54(7)
O5 S1 O4 120.66(11)
O5 S1 C8 110.25(11)
O4 S1 C8 109.01(10)
O5 S1 N2 105.85(9)
O4 S1 N2 105.17(10)
C8 S1 N2 104.56(10)
C4 N1 Re1 114.71(14)
C4 N1 H11N 112.5(19)
Re1 N1 H11N 102(2)
C4 N1 H12N 112.3(19)
Re1 N1 H12N 109.6(19)
H11N N1 H12N 105(3)
C6 N2 C5 112.52(18)
C6 N2 S1 108.18(13)
C5 N2 S1 108.82(14)
C6 N2 Re1 109.86(13)
C5 N2 Re1 106.14(13)
S1 N2 Re1 111.35(9)
C7 N3 Re1 112.04(14)
C7 N3 H31N 111.4(19)
Re1 N3 H31N 112.4(19)
C7 N3 H32N 109.4(18)
Re1 N3 H32N 103(2)
H31N N3 H32N 108(3)
O1 C1 Re1 178.3(2)
O2 C2 Re1 176.9(2)
O3 C3 Re1 176.4(2)
N1 C4 C5 110.22(19)
N1 C4 H4A 109.6
C5 C4 H4A 109.6
N1 C4 H4B 109.6
C5 C4 H4B 109.6
H4A C4 H4B 108.1
C4 C5 N2 111.57(18)
C4 C5 H5A 109.3
N2 C5 H5A 109.3
C4 C5 H5B 109.3
N2 C5 H5B 109.3
H5A C5 H5B 108.0
N2 C6 C7 112.36(18)
N2 C6 H6A 109.1
C7 C6 H6A 109.1
N2 C6 H6B 109.1
C7 C6 H6B 109.1
H6A C6 H6B 107.9
N3 C7 C6 109.18(19)
N3 C7 H7A 109.8
C6 C7 H7A 109.8
N3 C7 H7B 109.8
C6 C7 H7B 109.8
H7A C7 H7B 108.3
C13 C8 C9 121.1(2)
C13 C8 S1 119.47(17)
C9 C8 S1 119.47(18)
C10 C9 C8 118.7(2)
C10 C9 H9 120.7
C8 C9 H9 120.7
C9 C10 C11 121.4(2)
C9 C10 H10 119.3
C11 C10 H10 119.3
C12 C11 C10 118.7(2)
C12 C11 C14 120.0(2)
C10 C11 C14 121.3(2)
C13 C12 C11 121.2(2)
C13 C12 H12 119.4
C11 C12 H12 119.4
C12 C13 C8 119.0(2)
C12 C13 H13 120.5
C8 C13 H13 120.5
C11 C14 H14A 109.5
C11 C14 H14B 109.5
H14A C14 H14B 109.5
C11 C14 H14C 109.5
H14A C14 H14C 109.5
H14B C14 H14C 109.5
C16 Re2 C17 86.67(10)
C16 Re2 C15 86.76(10)
C17 Re2 C15 89.67(10)
C16 Re2 N6 96.94(9)
C17 Re2 N6 176.17(9)
C15 Re2 N6 89.25(9)
C16 Re2 N4 96.30(9)
C17 Re2 N4 92.86(9)
C15 Re2 N4 176.13(8)
N6 Re2 N4 88.03(8)
C16 Re2 N5 170.73(9)
C17 Re2 N5 100.10(8)
C15 Re2 N5 99.52(8)
N6 Re2 N5 76.47(7)
N4 Re2 N5 77.15(7)
O10 S2 O9 121.27(11)
O10 S2 N5 104.83(10)
O9 S2 N5 104.59(10)
O10 S2 C22 109.37(10)
O9 S2 C22 108.24(11)
N5 S2 C22 107.71(10)
C18 N4 Re2 113.97(14)
C18 N4 H41N 108.6(19)
Re2 N4 H41N 104(2)
C18 N4 H42N 112(2)
Re2 N4 H42N 113(2)
H41N N4 H42N 104(3)
C20 N5 C19 110.15(17)
C20 N5 S2 110.49(14)
C19 N5 S2 110.20(14)
C20 N5 Re2 109.85(13)
C19 N5 Re2 106.50(13)
S2 N5 Re2 109.57(9)
C21 N6 Re2 108.21(14)
C21 N6 H61N 107(2)
Re2 N6 H61N 116(2)
C21 N6 H62N 109(2)
Re2 N6 H62N 109(2)
H61N N6 H62N 107(3)
O6 C15 Re2 177.3(2)
O7 C16 Re2 178.6(2)
O8 C17 Re2 176.3(2)
N4 C18 C19 110.20(19)
N4 C18 H18A 109.6
C19 C18 H18A 109.6
N4 C18 H18B 109.6
C19 C18 H18B 109.6
H18A C18 H18B 108.1
C18 C19 N5 110.00(18)
C18 C19 H19A 109.7
N5 C19 H19A 109.7
C18 C19 H19B 109.7
N5 C19 H19B 109.7
H19A C19 H19B 108.2
C21 C20 N5 111.36(18)
C21 C20 H20A 109.4
N5 C20 H20A 109.4
C21 C20 H20B 109.4
N5 C20 H20B 109.4
H20A C20 H20B 108.0
N6 C21 C20 108.73(19)
N6 C21 H21A 109.9
C20 C21 H21A 109.9
N6 C21 H21B 109.9
C20 C21 H21B 109.9
H21A C21 H21B 108.3
C23 C22 C27 120.8(2)
C23 C22 S2 120.42(17)
C27 C22 S2 118.69(18)
C24 C23 C22 119.1(2)
C24 C23 H23 120.4
C22 C23 H23 120.4
C25 C24 C23 120.8(2)
C25 C24 H24 119.6
C23 C24 H24 119.6
C24 C25 C26 119.2(2)
C24 C25 C28 120.1(2)
C26 C25 C28 120.7(2)
C27 C26 C25 121.2(2)
C27 C26 H26 119.4
C25 C26 H26 119.4
C26 C27 C22 118.8(2)
C26 C27 H27 120.6
C22 C27 H27 120.6
C25 C28 H28A 109.5
C25 C28 H28B 109.5
H28A C28 H28B 109.5
C25 C28 H28C 109.5
H28A C28 H28C 109.5
H28B C28 H28C 109.5
F2 P1 F6 91.28(9)
F2 P1 F3 90.60(10)
F6 P1 F3 90.76(8)
F2 P1 F5 90.02(9)
F6 P1 F5 90.61(8)
F3 P1 F5 178.48(10)
F2 P1 F4 178.40(10)
F6 P1 F4 90.09(9)
F3 P1 F4 90.21(10)
F5 P1 F4 89.13(10)
F2 P1 F1 89.84(9)
F6 P1 F1 178.88(9)
F3 P1 F1 89.17(9)
F5 P1 F1 89.45(9)
F4 P1 F1 88.79(9)
F7 P2 F9 91.30(9)
F7 P2 F10 91.29(9)
F9 P2 F10 90.90(9)
F7 P2 F8 90.96(9)
F9 P2 F8 90.49(9)
F10 P2 F8 177.32(10)
F7 P2 F11 90.24(8)
F9 P2 F11 178.41(9)
F10 P2 F11 89.44(9)
F8 P2 F11 89.12(9)
F7 P2 F12 178.46(9)
F9 P2 F12 89.96(8)
F10 P2 F12 89.58(9)
F8 P2 F12 88.14(9)
F11 P2 F12 88.49(8)

loop_
_geom_bond_atom_site_label_1
_geom_bond_atom_site_label_2
_geom_bond_distance
Re1 C2 1.911(2)
Re1 C1 1.913(2)
Re1 C3 1.917(3)
Re1 N3 2.216(2)
Re1 N1 2.221(2)
Re1 N2 2.2686(19)
S1 O5 1.4280(18)
S1 O4 1.4339(17)
S1 C8 1.747(2)
S1 N2 1.759(2)
O1 C1 1.155(3)
O2 C2 1.151(3)
O3 C3 1.152(3)
N1 C4 1.492(3)
N1 H11N 0.852(16)
N1 H12N 0.872(16)
N2 C6 1.512(3)
N2 C5 1.521(3)
N3 C7 1.484(3)
N3 H31N 0.870(16)
N3 H32N 0.866(16)
C4 C5 1.514(3)
C4 H4A 0.9900
C4 H4B 0.9900
C5 H5A 0.9900
C5 H5B 0.9900
C6 C7 1.512(3)
C6 H6A 0.9900
C6 H6B 0.9900
C7 H7A 0.9900
C7 H7B 0.9900
C8 C13 1.395(3)
C8 C9 1.397(3)
C9 C10 1.383(3)
C9 H9 0.9500
C10 C11 1.398(3)
C10 H10 0.9500
C11 C12 1.392(3)
C11 C14 1.500(3)
C12 C13 1.386(3)
C12 H12 0.9500
C13 H13 0.9500
C14 H14A 0.9800
C14 H14B 0.9800
C14 H14C 0.9800
Re2 C16 1.909(3)
Re2 C17 1.916(2)
Re2 C15 1.917(2)
Re2 N6 2.213(2)
Re2 N4 2.222(2)
Re2 N5 2.3150(19)
S2 O10 1.4304(17)
S2 O9 1.4327(17)
S2 N5 1.748(2)
S2 C22 1.749(2)
O6 C15 1.161(3)
O7 C16 1.152(3)
O8 C17 1.155(3)
N4 C18 1.487(3)
N4 H41N 0.868(16)
N4 H42N 0.860(16)
N5 C20 1.520(3)
N5 C19 1.521(3)
N6 C21 1.484(3)
N6 H61N 0.856(16)
N6 H62N 0.853(16)
C18 C19 1.510(3)
C18 H18A 0.9900
C18 H18B 0.9900
C19 H19A 0.9900
C19 H19B 0.9900
C20 C21 1.506(3)
C20 H20A 0.9900
C20 H20B 0.9900
C21 H21A 0.9900
C21 H21B 0.9900
C22 C23 1.394(3)
C22 C27 1.399(3)
C23 C24 1.393(3)
C23 H23 0.9500
C24 C25 1.390(3)
C24 H24 0.9500
C25 C26 1.393(3)
C25 C28 1.509(3)
C26 C27 1.387(3)
C26 H26 0.9500
C27 H27 0.9500
C28 H28A 0.9800
C28 H28B 0.9800
C28 H28C 0.9800
P1 F2 1.5873(16)
P1 F6 1.5946(15)
P1 F3 1.5958(17)
P1 F5 1.6009(17)
P1 F4 1.6081(16)
P1 F1 1.6324(16)
P2 F7 1.5854(16)
P2 F9 1.5914(15)
P2 F10 1.5940(17)
P2 F8 1.6028(17)
P2 F11 1.6272(15)
P2 F12 1.6296(16)

loop_
_geom_hbond_atom_site_label_D
_geom_hbond_atom_site_label_H
_geom_hbond_atom_site_label_A
_geom_hbond_distance_DH
_geom_hbond_distance_HA
_geom_hbond_distance_DA
_geom_hbond_angle_DHA
_geom_hbond_site_symmetry_A
N1 H11N F11 0.852(16) 2.185(16) 3.031(3) 172(3) 4_566
N1 H11N F10 0.852(16) 2.60(2) 3.234(3) 132(2) 4_566
N1 H12N F8 0.872(16) 2.35(2) 3.112(3) 146(2) .
N1 H12N F12 0.872(16) 2.54(2) 3.335(3) 151(2) .
N3 H31N F11 0.870(16) 2.128(16) 2.987(3) 169(3) .
N3 H31N F12 0.870(16) 2.46(2) 3.097(3) 130(2) .
N3 H32N O3 0.866(16) 2.40(2) 2.978(3) 124(2) 4_565
N3 H32N O8 0.866(16) 2.43(2) 3.189(3) 146(2) 4_575
N4 H41N O1 0.868(16) 2.298(19) 3.082(3) 150(2) 4_576
N4 H42N F1 0.860(16) 2.31(2) 3.029(3) 141(3) 4_576
N4 H42N O6 0.860(16) 2.63(2) 3.316(3) 138(2) 4_586
N6 H61N F5 0.856(16) 2.30(2) 3.010(3) 141(3) 4_576
N6 H61N F4 0.856(16) 2.52(2) 3.305(3) 152(3) 4_576
N6 H61N F1 0.856(16) 2.63(2) 3.409(3) 152(3) 4_576
N6 H62N F3 0.853(16) 2.40(2) 3.121(3) 142(3) 1_565
N6 H62N F1 0.853(16) 2.56(2) 3.304(3) 147(3) 1_565

loop_
_geom_torsion_atom_site_label_1
_geom_torsion_atom_site_label_2
_geom_torsion_atom_site_label_3
_geom_torsion_atom_site_label_4
_geom_torsion
C2 Re1 N1 C4 -179.43(18)
C3 Re1 N1 C4 -91.91(18)
N3 Re1 N1 C4 82.45(17)
N2 Re1 N1 C4 3.98(16)
O5 S1 N2 C6 -173.40(14)
O4 S1 N2 C6 57.84(16)
C8 S1 N2 C6 -56.94(16)
O5 S1 N2 C5 -50.86(17)
O4 S1 N2 C5 -179.63(14)
C8 S1 N2 C5 65.59(16)
O5 S1 N2 Re1 65.79(11)
O4 S1 N2 Re1 -62.98(11)
C8 S1 N2 Re1 -177.76(10)
C2 Re1 N2 C6 75.7(5)
C1 Re1 N2 C6 -83.02(15)
C3 Re1 N2 C6 -171.32(14)
N3 Re1 N2 C6 6.68(13)
N1 Re1 N2 C6 95.04(14)
C2 Re1 N2 C5 -46.2(5)
C1 Re1 N2 C5 155.08(15)
C3 Re1 N2 C5 66.77(15)
N3 Re1 N2 C5 -115.22(15)
N1 Re1 N2 C5 -26.86(14)
C2 Re1 N2 S1 -164.5(5)
C1 Re1 N2 S1 36.80(12)
C3 Re1 N2 S1 -51.50(11)
N3 Re1 N2 S1 126.51(10)
N1 Re1 N2 S1 -145.13(11)
C2 Re1 N3 C7 -151.30(16)
C1 Re1 N3 C7 119.35(16)
N1 Re1 N3 C7 -59.17(15)
N2 Re1 N3 C7 18.97(14)
Re1 N1 C4 C5 20.4(2)
N1 C4 C5 N2 -45.8(3)
C6 N2 C5 C4 -72.6(2)
S1 N2 C5 C4 167.49(16)
Re1 N2 C5 C4 47.6(2)
C5 N2 C6 C7 86.7(2)
S1 N2 C6 C7 -153.09(16)
Re1 N2 C6 C7 -31.4(2)
Re1 N3 C7 C6 -41.4(2)
N2 C6 C7 N3 48.4(2)
O5 S1 C8 C13 -156.74(19)
O4 S1 C8 C13 -22.2(2)
N2 S1 C8 C13 89.9(2)
O5 S1 C8 C9 24.0(2)
O4 S1 C8 C9 158.61(19)
N2 S1 C8 C9 -89.3(2)
C13 C8 C9 C10 0.5(4)
S1 C8 C9 C10 179.67(19)
C8 C9 C10 C11 -0.1(4)
C9 C10 C11 C12 -0.4(4)
C9 C10 C11 C14 179.2(2)
C10 C11 C12 C13 0.6(4)
C14 C11 C12 C13 -179.0(2)
C11 C12 C13 C8 -0.3(4)
C9 C8 C13 C12 -0.2(4)
S1 C8 C13 C12 -179.46(18)
C16 Re2 N4 C18 168.93(16)
C17 Re2 N4 C18 -104.11(16)
N6 Re2 N4 C18 72.17(16)
N5 Re2 N4 C18 -4.40(15)
O10 S2 N5 C20 -172.16(15)
O9 S2 N5 C20 59.25(16)
C22 S2 N5 C20 -55.76(17)
O10 S2 N5 C19 -50.19(16)
O9 S2 N5 C19 -178.79(14)
C22 S2 N5 C19 66.21(16)
O10 S2 N5 Re2 66.67(11)
O9 S2 N5 Re2 -61.92(11)
C22 S2 N5 Re2 -176.93(9)
C17 Re2 N5 C20 -172.22(15)
C15 Re2 N5 C20 -80.85(15)
N6 Re2 N5 C20 6.06(14)
N4 Re2 N5 C20 97.13(15)
C17 Re2 N5 C19 68.51(15)
C15 Re2 N5 C19 159.88(14)
N6 Re2 N5 C19 -113.22(15)
N4 Re2 N5 C19 -22.15(13)
C17 Re2 N5 S2 -50.67(11)
C15 Re2 N5 S2 40.71(11)
N6 Re2 N5 S2 127.61(11)
N4 Re2 N5 S2 -141.32(10)
C16 Re2 N6 C21 154.38(17)
C15 Re2 N6 C21 67.74(16)
N4 Re2 N6 C21 -109.50(16)
N5 Re2 N6 C21 -32.25(15)
Re2 N4 C18 C19 31.0(2)
N4 C18 C19 N5 -52.0(2)
C20 N5 C19 C18 -73.0(2)
S2 N5 C19 C18 164.80(15)
Re2 N5 C19 C18 46.03(19)
C19 N5 C20 C21 138.0(2)
S2 N5 C20 C21 -100.0(2)
Re2 N5 C20 C21 21.0(2)
Re2 N6 C21 C20 54.7(2)
N5 C20 C21 N6 -50.1(3)
O10 S2 C22 C23 30.5(2)
O9 S2 C22 C23 164.5(2)
N5 S2 C22 C23 -82.9(2)
O10 S2 C22 C27 -147.09(19)
O9 S2 C22 C27 -13.0(2)
N5 S2 C22 C27 99.5(2)
C27 C22 C23 C24 0.1(4)
S2 C22 C23 C24 -177.36(19)
C22 C23 C24 C25 -0.6(4)
C23 C24 C25 C26 0.7(4)
C23 C24 C25 C28 -177.5(2)
C24 C25 C26 C27 -0.2(4)
C28 C25 C26 C27 177.9(2)
C25 C26 C27 C22 -0.3(4)
C23 C22 C27 C26 0.3(4)
S2 C22 C27 C26 177.87(19)
